data_4020940
loop_
_publ_author_name
'Daniel B. Werz'
'Rolf Gleiter'
'Frank Rominger'

_publ_section_title
;
 Cyclic Tetra- and Hexaynes Containing 1,4-Donor-Substituted
 Butadiyne Units: Synthesis and Supramolecular Organization
;
_journal_name_full 'Journal of Organic Chemistry'
_journal_page_first 2945
_journal_page_last 2952
_journal_paper_doi 10.1021/jo035882+
_journal_volume 69
_journal_year 2004
_chemical_formula_sum 'C34 H38 S6'
_chemical_formula_weight 639.00
_space_group_IT_number 2
_symmetry_cell_setting triclinic
_symmetry_space_group_name_Hall '-P 1'
_symmetry_space_group_name_H-M 'P -1'
_cell_angle_alpha 114.0180(10)
_cell_angle_beta 102.7920(10)
_cell_angle_gamma 102.0770(10)
_cell_formula_units_Z 2
_cell_length_a 9.67030(10)
_cell_length_b 14.35310(10)
_cell_length_c 14.6377(2)
_cell_measurement_temperature 200(2)
_cell_volume 1704.47(3)
_diffrn_ambient_temperature 200(2)
_exptl_crystal_density_diffrn 1.245
_cod_depositor_comments
;
The following automatic conversions were performed:
'_symmetry_cell_setting' value 'Triclinic' changed to 'triclinic'
according to '/home/saulius/struct/CIF-dictionaries/cif_core.dic'
dictionary named 'cif_core.dic' version 2.4.1 from 2010-06-29.

Automatic conversion script
Id: cif_fix_enum 1527 2010-12-29 10:47:43Z saulius 
;
_cod_database_code 4020940

loop_
_symmetry_equiv_pos_as_xyz
'x, y, z'
'-x, -y, -z'

loop_
_atom_site_label
_atom_site_type_symbol
_atom_site_fract_x
_atom_site_fract_y
_atom_site_fract_z
_atom_site_U_iso_or_equiv
_atom_site_adp_type
_atom_site_occupancy
_atom_site_symmetry_multiplicity
_atom_site_calc_flag
_atom_site_refinement_flags
_atom_site_disorder_assembly
_atom_site_disorder_group
S1 S 0.96731(9) 0.67478(7) 0.23130(7) 0.0539(2) Uani 1 1 d . . .
S2 S 0.28891(11) 0.22014(8) -0.04646(7) 0.0639(3) Uani 1 1 d . . .
S3 S 0.75866(12) 0.02270(9) 0.31643(8) 0.0718(3) Uani 1 1 d . . .
S4 S 0.59558(10) 0.25941(7) 0.79402(7) 0.0524(2) Uani 1 1 d . . .
S5 S 1.21286(10) 0.76856(8) 0.96859(8) 0.0600(3) Uani 1 1 d . . .
S6 S 0.82389(9) 1.02254(7) 0.72386(7) 0.0494(2) Uani 1 1 d . . .
C2 C 0.8047(4) 0.5712(3) 0.1635(2) 0.0445(7) Uani 1 1 d . . .
C3 C 0.6909(4) 0.4932(3) 0.1130(2) 0.0426(7) Uani 1 1 d . . .
C4 C 0.5612(4) 0.4052(3) 0.0597(2) 0.0434(7) Uani 1 1 d . . .
C5 C 0.4465(4) 0.3280(3) 0.0160(2) 0.0458(8) Uani 1 1 d . . .
C7 C 0.2873(4) 0.1748(4) 0.0505(4) 0.0779(13) Uani 1 1 d . . .
H7A H 0.2643 0.2271 0.1092 0.094 Uiso 1 1 calc R . .
H7B H 0.2057 0.1041 0.0173 0.094 Uiso 1 1 calc R . .
C8 C 0.4331(5) 0.1625(5) 0.0961(5) 0.145(3) Uani 1 1 d . . .
H8A H 0.4803 0.1439 0.0405 0.174 Uiso 1 1 calc R . .
H8B H 0.5000 0.2344 0.1554 0.174 Uiso 1 1 calc R . .
C9 C 0.4332(4) 0.0879(3) 0.1339(3) 0.0580(9) Uani 1 1 d . . .
H9A H 0.3919 0.0146 0.0717 0.070 Uiso 1 1 calc R . .
H9B H 0.3627 0.0928 0.1742 0.070 Uiso 1 1 calc R . .
C10 C 0.5834(4) 0.0981(3) 0.2050(3) 0.0641(10) Uani 1 1 d . . .
H10A H 0.6613 0.1109 0.1735 0.077 Uiso 1 1 calc R . .
H10B H 0.6128 0.1620 0.2756 0.077 Uiso 1 1 calc R . .
C11 C 0.5806(5) 0.0013(3) 0.2199(3) 0.0782(13) Uani 1 1 d . . .
H11A H 0.5617 -0.0614 0.1505 0.094 Uiso 1 1 calc R . .
H11B H 0.4967 -0.0160 0.2452 0.094 Uiso 1 1 calc R . .
C13 C 0.7206(4) 0.0767(3) 0.4286(3) 0.0505(8) Uani 1 1 d . . .
C14 C 0.6935(3) 0.1144(2) 0.5099(3) 0.0452(8) Uani 1 1 d . . .
C15 C 0.6610(3) 0.1601(2) 0.6005(3) 0.0441(7) Uani 1 1 d . . .
C16 C 0.6318(3) 0.2016(3) 0.6808(3) 0.0460(8) Uani 1 1 d . . .
C18 C 0.5569(4) 0.3751(3) 0.7870(3) 0.0560(9) Uani 1 1 d . . .
H18A H 0.4671 0.3482 0.7233 0.067 Uiso 1 1 calc R . .
H18B H 0.5314 0.4158 0.8502 0.067 Uiso 1 1 calc R . .
C19 C 0.6847(4) 0.4531(3) 0.7817(2) 0.0483(8) Uani 1 1 d . . .
H19A H 0.7192 0.4111 0.7241 0.058 Uiso 1 1 calc R . .
H19B H 0.6451 0.5034 0.7624 0.058 Uiso 1 1 calc R . .
C20 C 0.8191(3) 0.5192(3) 0.8840(2) 0.0445(7) Uani 1 1 d . . .
H20A H 0.8634 0.4699 0.9017 0.053 Uiso 1 1 calc R . .
H20B H 0.7852 0.5594 0.9428 0.053 Uiso 1 1 calc R . .
C21 C 0.9390(4) 0.5993(3) 0.8746(2) 0.0452(7) Uani 1 1 d . . .
H21A H 0.9828 0.5584 0.8229 0.054 Uiso 1 1 calc R . .
H21B H 0.8908 0.6410 0.8464 0.054 Uiso 1 1 calc R . .
C22 C 1.0643(4) 0.6775(3) 0.9797(3) 0.0528(8) Uani 1 1 d . . .
H22A H 1.1085 0.6355 1.0098 0.063 Uiso 1 1 calc R . .
H22B H 1.0210 0.7209 1.0301 0.063 Uiso 1 1 calc R . .
C24 C 1.1166(4) 0.8325(3) 0.9197(2) 0.0477(8) Uani 1 1 d . . .
C25 C 1.0543(3) 0.8795(3) 0.8819(2) 0.0433(7) Uani 1 1 d . . .
C26 C 0.9807(3) 0.9272(3) 0.8335(2) 0.0435(7) Uani 1 1 d . . .
C27 C 0.9154(3) 0.9684(3) 0.7891(2) 0.0433(7) Uani 1 1 d . . .
C29 C 0.6828(3) 0.8998(3) 0.6091(3) 0.0507(8) Uani 1 1 d . . .
H29A H 0.6142 0.8641 0.6353 0.061 Uiso 1 1 calc R . .
H29B H 0.6220 0.9216 0.5627 0.061 Uiso 1 1 calc R . .
C30 C 0.7425(4) 0.8173(3) 0.5420(3) 0.0482(8) Uani 1 1 d . . .
H30A H 0.6589 0.7475 0.4969 0.058 Uiso 1 1 calc R . .
H30B H 0.8192 0.8061 0.5899 0.058 Uiso 1 1 calc R . .
C31 C 0.8121(3) 0.8481(3) 0.4705(3) 0.0454(7) Uani 1 1 d . . .
H31A H 0.8981 0.9167 0.5151 0.054 Uiso 1 1 calc R . .
H31B H 0.7366 0.8606 0.4230 0.054 Uiso 1 1 calc R . .
C32 C 0.8668(3) 0.7604(3) 0.4030(2) 0.0425(7) Uani 1 1 d . . .
H32A H 0.9558 0.7580 0.4497 0.051 Uiso 1 1 calc R . .
H32B H 0.7866 0.6891 0.3694 0.051 Uiso 1 1 calc R . .
C33 C 0.9083(4) 0.7801(3) 0.3170(3) 0.0495(8) Uani 1 1 d . . .
H33A H 0.9908 0.8503 0.3511 0.059 Uiso 1 1 calc R . .
H33B H 0.8203 0.7857 0.2725 0.059 Uiso 1 1 calc R . .
C50 C 0.9921(5) 0.3500(4) 0.3854(3) 0.0847(13) Uani 1 1 d . . .
H50A H 0.9663 0.2713 0.3462 0.127 Uiso 1 1 calc R . .
H50B H 1.0648 0.3780 0.4567 0.127 Uiso 1 1 calc R . .
H50C H 1.0363 0.3832 0.3472 0.127 Uiso 1 1 calc R . .
C51 C 0.8521(4) 0.3771(3) 0.3950(3) 0.0598(9) Uani 1 1 d . . .
C52 C 0.7842(5) 0.4178(3) 0.3343(3) 0.0693(11) Uani 1 1 d . . .
H52 H 0.8287 0.4310 0.2871 0.083 Uiso 1 1 calc R . .
C53 C 0.6540(5) 0.4399(4) 0.3397(4) 0.0867(14) Uani 1 1 d . . .
H53 H 0.6106 0.4696 0.2981 0.104 Uiso 1 1 calc R . .
C54 C 0.5867(6) 0.4186(5) 0.4064(4) 0.1065(18) Uani 1 1 d . . .
H54 H 0.4945 0.4309 0.4088 0.128 Uiso 1 1 calc R . .
C55 C 0.6553(6) 0.3789(4) 0.4704(4) 0.0950(16) Uani 1 1 d . . .
H55 H 0.6111 0.3655 0.5177 0.114 Uiso 1 1 calc R . .
C56 C 0.7859(6) 0.3597(3) 0.4643(3) 0.0752(12) Uani 1 1 d . . .
H56 H 0.8330 0.3338 0.5086 0.090 Uiso 1 1 calc R . .

loop_
_atom_site_aniso_label
_atom_site_aniso_U_11
_atom_site_aniso_U_22
_atom_site_aniso_U_33
_atom_site_aniso_U_23
_atom_site_aniso_U_13
_atom_site_aniso_U_12
S1 0.0422(5) 0.0600(6) 0.0602(5) 0.0254(5) 0.0262(4) 0.0162(4)
S2 0.0552(6) 0.0673(6) 0.0442(5) 0.0172(5) 0.0051(4) 0.0052(5)
S3 0.0708(7) 0.0977(8) 0.0547(6) 0.0285(6) 0.0239(5) 0.0562(6)
S4 0.0490(5) 0.0601(6) 0.0477(5) 0.0287(4) 0.0146(4) 0.0132(4)
S5 0.0454(5) 0.0610(6) 0.0749(6) 0.0388(5) 0.0081(4) 0.0199(4)
S6 0.0524(5) 0.0518(5) 0.0550(5) 0.0333(4) 0.0190(4) 0.0213(4)
C2 0.0464(19) 0.054(2) 0.0436(18) 0.0265(16) 0.0213(15) 0.0242(17)
C3 0.0457(19) 0.052(2) 0.0413(17) 0.0253(16) 0.0200(15) 0.0253(17)
C4 0.049(2) 0.052(2) 0.0397(17) 0.0253(16) 0.0190(16) 0.0265(18)
C5 0.051(2) 0.052(2) 0.0412(18) 0.0225(16) 0.0196(16) 0.0236(17)
C7 0.050(2) 0.081(3) 0.093(3) 0.057(3) 0.002(2) -0.003(2)
C8 0.059(3) 0.155(5) 0.205(6) 0.149(5) -0.046(3) -0.027(3)
C9 0.050(2) 0.056(2) 0.051(2) 0.0130(17) 0.0103(17) 0.0178(17)
C10 0.048(2) 0.090(3) 0.059(2) 0.047(2) 0.0152(17) 0.0091(19)
C11 0.085(3) 0.070(3) 0.051(2) 0.005(2) 0.004(2) 0.042(2)
C13 0.0422(18) 0.0433(19) 0.057(2) 0.0188(17) 0.0105(16) 0.0158(15)
C14 0.0378(17) 0.0394(17) 0.051(2) 0.0187(16) 0.0067(15) 0.0133(14)
C15 0.0373(17) 0.0381(17) 0.053(2) 0.0216(16) 0.0091(15) 0.0129(14)
C16 0.0332(16) 0.0478(19) 0.053(2) 0.0262(17) 0.0060(15) 0.0114(14)
C18 0.0400(18) 0.067(2) 0.054(2) 0.0221(18) 0.0116(16) 0.0230(17)
C19 0.0521(19) 0.0488(19) 0.0453(18) 0.0232(16) 0.0100(15) 0.0246(16)
C20 0.0457(18) 0.0524(19) 0.0398(17) 0.0238(15) 0.0128(14) 0.0231(15)
C21 0.0532(19) 0.0479(19) 0.0414(17) 0.0249(15) 0.0150(15) 0.0234(16)
C22 0.0512(19) 0.059(2) 0.0497(19) 0.0319(17) 0.0078(16) 0.0192(17)
C24 0.0489(19) 0.0482(19) 0.0415(18) 0.0192(16) 0.0128(15) 0.0154(16)
C25 0.0413(17) 0.0485(19) 0.0409(17) 0.0238(16) 0.0118(14) 0.0137(15)
C26 0.0414(17) 0.0434(18) 0.0408(17) 0.0192(15) 0.0135(14) 0.0077(14)
C27 0.0406(17) 0.0476(18) 0.0463(18) 0.0270(16) 0.0174(14) 0.0115(15)
C29 0.0397(17) 0.066(2) 0.055(2) 0.0359(18) 0.0170(15) 0.0186(16)
C30 0.0424(18) 0.053(2) 0.0482(19) 0.0262(16) 0.0134(15) 0.0115(15)
C31 0.0403(17) 0.0502(19) 0.0476(18) 0.0260(16) 0.0149(15) 0.0132(15)
C32 0.0341(16) 0.0492(18) 0.0448(17) 0.0253(15) 0.0108(14) 0.0117(14)
C33 0.052(2) 0.0461(19) 0.052(2) 0.0234(16) 0.0219(16) 0.0162(16)
C50 0.098(3) 0.074(3) 0.067(3) 0.019(2) 0.016(2) 0.044(3)
C51 0.077(3) 0.045(2) 0.046(2) 0.0164(17) 0.0138(19) 0.0189(18)
C52 0.087(3) 0.077(3) 0.052(2) 0.036(2) 0.024(2) 0.031(2)
C53 0.091(3) 0.119(4) 0.070(3) 0.051(3) 0.032(3) 0.057(3)
C54 0.078(3) 0.150(5) 0.078(3) 0.036(3) 0.033(3) 0.045(3)
C55 0.104(4) 0.106(4) 0.062(3) 0.035(3) 0.035(3) 0.012(3)
C56 0.101(4) 0.066(3) 0.054(2) 0.032(2) 0.022(2) 0.017(2)

loop_
_geom_bond_atom_site_label_1
_geom_bond_atom_site_label_2
_geom_bond_distance
_geom_bond_site_symmetry_2
_geom_bond_publ_flag
S1 C2 1.673(4) . ?
S1 C33 1.822(3) . ?
S2 C5 1.673(4) . ?
S2 C7 1.789(4) . ?
S3 C13 1.668(4) . ?
S3 C11 1.845(4) . ?
S4 C16 1.678(4) . ?
S4 C18 1.813(4) . ?
S5 C24 1.679(3) . ?
S5 C22 1.814(4) . ?
S6 C27 1.679(3) . ?
S6 C29 1.832(3) . ?
C2 C3 1.209(4) . ?
C3 C4 1.370(5) . ?
C4 C5 1.209(4) . ?
C7 C8 1.499(6) . ?
C8 C9 1.392(5) . ?
C9 C10 1.527(5) . ?
C10 C11 1.486(5) . ?
C13 C14 1.204(4) . ?
C14 C15 1.360(5) . ?
C15 C16 1.210(4) . ?
C18 C19 1.524(5) . ?
C19 C20 1.516(4) . ?
C20 C21 1.524(4) . ?
C21 C22 1.514(4) . ?
C24 C25 1.205(4) . ?
C25 C26 1.360(4) . ?
C26 C27 1.207(4) . ?
C29 C30 1.514(4) . ?
C30 C31 1.518(4) . ?
C31 C32 1.530(4) . ?
C32 C33 1.513(4) . ?
C50 C51 1.504(5) . ?
C51 C52 1.372(5) . ?
C51 C56 1.389(5) . ?
C52 C53 1.372(6) . ?
C53 C54 1.382(7) . ?
C54 C55 1.400(7) . ?
C55 C56 1.363(6) . ?

loop_
_cod_related_entry_id
_cod_related_entry_database
_cod_related_entry_code
1 ChemSpider 21155339
